data_7243923
loop_
_publ_author_name
'Tomioka, Nozomi'
'Nanbu, Shinkoh'
'Misawa-Suzuki, Tomoyo'
'Nagao, Hirotaka'

_publ_section_title
;
 N--C bond formation between two anilines coordinated to a ruthenium
 center in cis-form affording a 3,5-cyclohexadiene-1,2-diimine moiety
;
_journal_issue 58
_journal_name_full 'RSC Advances'
_journal_page_first 36644
_journal_page_last 36650
_journal_paper_doi 10.1039/D1RA07736H
_journal_volume 11
_journal_year 2021
_chemical_formula_moiety 'C32 H30 N6 Ru, 2(C F3 O3 S)'
_chemical_formula_sum 'C34 H30 F6 N6 O6 Ru S2'
_chemical_formula_weight 897.83
_chemical_name_common 'dianilinebis(2,2'-bipyridine)ruthenium bis(trifluoromethanesulfonate)'
_space_group_crystal_system monoclinic
_space_group_IT_number 14
_space_group_name_Hall '-P 2yn'
_space_group_name_H-M_alt 'P 1 21/n 1'
_atom_sites_solution_hydrogens geom
_atom_sites_solution_primary iterative
_audit_creation_date 2021-08-02
_audit_creation_method
;
Olex2 1.2
(compiled 2018.05.29 svn.r3508 for OlexSys, GUI svn.r5506)
;
_audit_update_record
;
2021-08-04 deposited with the CCDC.	2021-11-04 downloaded from the CCDC.
;
_cell_angle_alpha 90
_cell_angle_beta 95.9820(10)
_cell_angle_gamma 90
_cell_formula_units_Z 4
_cell_length_a 11.25790(10)
_cell_length_b 17.1076(2)
_cell_length_c 19.0176(2)
_cell_measurement_reflns_used 17804
_cell_measurement_temperature 298.15
_cell_measurement_theta_max 75.1600
_cell_measurement_theta_min 3.4590
_cell_volume 3642.76(7)
_computing_cell_refinement 'CrystalClear-SM Expert 2.0 r7 (Rigaku, 2011)'
_computing_data_collection 'CrystalClear-SM Expert 2.0 r7 (Rigaku, 2011)'
_computing_data_reduction 'CrystalClear-SM Expert 2.0 r7 (Rigaku, 2011)'
_computing_molecular_graphics 'Olex2 (Dolomanov et al., 2009)'
_computing_publication_material 'Olex2 (Dolomanov et al., 2009)'
_computing_structure_refinement 'ShelXL (Sheldrick, 2015)'
_computing_structure_solution 'olex2.solve (Bourhis et al., 2015)'
_diffrn_ambient_temperature 298.15
_diffrn_detector_area_resol_mean 28.5714
_diffrn_measured_fraction_theta_full 1.000
_diffrn_measured_fraction_theta_max 0.970
_diffrn_measurement_device 'AFC12 (Right): Kappa 3 circle'
_diffrn_measurement_device_type 'Rigaku Saturn724+ (2x2 bin mode)'
_diffrn_radiation_type CuK\a
_diffrn_radiation_wavelength 1.54184
_diffrn_reflns_av_R_equivalents 0.0296
_diffrn_reflns_av_unetI/netI 0.0276
_diffrn_reflns_Laue_measured_fraction_full 1.000
_diffrn_reflns_Laue_measured_fraction_max 0.970
_diffrn_reflns_limit_h_max 14
_diffrn_reflns_limit_h_min -14
_diffrn_reflns_limit_k_max 21
_diffrn_reflns_limit_k_min -17
_diffrn_reflns_limit_l_max 23
_diffrn_reflns_limit_l_min -16
_diffrn_reflns_number 25740
_diffrn_reflns_point_group_measured_fraction_full 1.000
_diffrn_reflns_point_group_measured_fraction_max 0.970
_diffrn_reflns_theta_full 67.684
_diffrn_reflns_theta_max 75.471
_diffrn_reflns_theta_min 3.484
_diffrn_source 'Rotating Anode'
_exptl_absorpt_coefficient_mu 5.311
_exptl_absorpt_correction_T_max 1.00000
_exptl_absorpt_correction_T_min 0.85671
_exptl_absorpt_correction_type multi-scan
_exptl_absorpt_process_details
;
CrysAlisPro 1.171.40.82a (Rigaku Oxford Diffraction, 2020)
Empirical absorption correction using spherical harmonics,
implemented in SCALE3 ABSPACK scaling algorithm.
;
_exptl_crystal_colour 'clear light red'
_exptl_crystal_colour_lustre clear
_exptl_crystal_colour_modifier light
_exptl_crystal_colour_primary red
_exptl_crystal_density_diffrn 1.637
_exptl_crystal_density_method 'not measured'
_exptl_crystal_description block
_exptl_crystal_F_000 1816
_exptl_crystal_size_max 0.1
_exptl_crystal_size_mid 0.1
_exptl_crystal_size_min 0.1
_exptl_transmission_factor_max 1.00000
_exptl_transmission_factor_min 0.85671
_refine_diff_density_max 0.818
_refine_diff_density_min -0.681
_refine_diff_density_rms 0.057
_refine_ls_extinction_method none
_refine_ls_goodness_of_fit_ref 1.068
_refine_ls_hydrogen_treatment constr
_refine_ls_matrix_type full
_refine_ls_number_parameters 514
_refine_ls_number_reflns 7325
_refine_ls_number_restraints 0
_refine_ls_restrained_S_all 1.068
_refine_ls_R_factor_all 0.0351
_refine_ls_R_factor_gt 0.0324
_refine_ls_shift/su_max 0.001
_refine_ls_shift/su_mean 0.000
_refine_ls_structure_factor_coef Fsqd
_refine_ls_weighting_details 'w=1/[\s^2^(Fo^2^)+(0.0418P)^2^+2.0504P] where P=(Fo^2^+2Fc^2^)/3'
_refine_ls_weighting_scheme calc
_refine_ls_wR_factor_gt 0.0839
_refine_ls_wR_factor_ref 0.0857
_reflns_Friedel_coverage 0.000
_reflns_number_gt 6731
_reflns_number_total 7325
_reflns_threshold_expression 'I > 2\s(I)'
_cod_data_source_file d1ra07736h2.cif
_cod_data_source_block dianiline
_cod_depositor_comments
;
The following automatic conversions were performed:

data item '_geom_angle_publ_flag' value 'N' was changed to 'n' in
accordance with the
/home/data/users/saulius/crontab/automatic-downloads/rss-feeds/RSC/lib/dictionaries/cif_core.dic
dictionary named 'cif_core.dic' version 2.4.2 last updated on
2011-04-26 (97 times).

data item '_geom_angle_publ_flag' value 'Y' was changed to 'y' in
accordance with the
/home/data/users/saulius/crontab/automatic-downloads/rss-feeds/RSC/lib/dictionaries/cif_core.dic
dictionary named 'cif_core.dic' version 2.4.2 last updated on
2011-04-26 (5 times).

data item '_geom_bond_publ_flag' value 'N' was changed to 'n' in
accordance with the
/home/data/users/saulius/crontab/automatic-downloads/rss-feeds/RSC/lib/dictionaries/cif_core.dic
dictionary named 'cif_core.dic' version 2.4.2 last updated on
2011-04-26 (53 times).

data item '_geom_bond_publ_flag' value 'Y' was changed to 'y' in
accordance with the
/home/data/users/saulius/crontab/automatic-downloads/rss-feeds/RSC/lib/dictionaries/cif_core.dic
dictionary named 'cif_core.dic' version 2.4.2 last updated on
2011-04-26 (9 times).

Automatic conversion script
Id: cif_fix_values 7556 2019-12-06 15:28:31Z antanas 
;
_cod_database_code 7243923
_shelx_shelxl_version_number 2018/3
_shelx_space_group_comment
;
The symmetry employed for this shelxl refinement is uniquely defined
by the following loop, which should always be used as a source of
symmetry information in preference to the above space-group names.
They are only intended as comments.
;
_shelx_estimated_absorpt_t_max 0.619
_shelx_estimated_absorpt_t_min 0.619
_olex2_refinement_description
;
1. Fixed Uiso
 At 1.2 times of:
  All C(H) groups, All N(H,H) groups
2. Others
 Fixed Sof: F1AA(0.5) F3(0.5) F2(0.5) F0AA(0.5)
3.a Secondary CH2 refined with riding coordinates:
 N1(H1A,H1B), N2(H2A,H2B)
3.b Aromatic/amide H refined with riding coordinates:
 C22(H22), C19(H19), C12(H12), C23(H23), C26(H26), C7(H7), C2(H2), C8(H8),
 C32(H32), C9(H9), C13(H13), C24(H24), C21(H21), C25(H25), C10(H10), C20(H20),
 C11(H11), C31(H31), C16(H16), C4(H4), C29(H29), C30(H30), C6(H6), C14(H14),
 C15(H15), C5(H5)
;
_olex2_submission_special_instructions 'No special instructions were received'

loop_
_space_group_symop_operation_xyz
'x, y, z'
'-x+1/2, y+1/2, -z+1/2'
'-x, -y, -z'
'x-1/2, -y-1/2, z-1/2'

loop_
_atom_site_label
_atom_site_type_symbol
_atom_site_fract_x
_atom_site_fract_y
_atom_site_fract_z
_atom_site_U_iso_or_equiv
_atom_site_adp_type
_atom_site_occupancy
_atom_site_site_symmetry_order
_atom_site_calc_flag
_atom_site_refinement_flags_posn
_atom_site_refinement_flags_adp
_atom_site_refinement_flags_occupancy
_atom_site_disorder_assembly
_atom_site_disorder_group
Ru1 Ru 0.46078(2) 0.71291(2) 0.39144(2) 0.03337(7) Uani 1 1 d . . . . .
S1 S 0.36720(6) 0.58560(4) 0.63003(3) 0.04868(15) Uani 1 1 d . . . . .
S2 S -0.06373(7) 0.38131(4) 0.85519(4) 0.05539(17) Uani 1 1 d . . . . .
N4 N 0.61948(17) 0.77158(11) 0.38030(10) 0.0363(4) Uani 1 1 d . . . . .
N6 N 0.29898(18) 0.65500(12) 0.38693(10) 0.0407(4) Uani 1 1 d . . . . .
N5 N 0.35546(17) 0.78506(11) 0.32623(10) 0.0362(4) Uani 1 1 d . . . . .
N3 N 0.51228(18) 0.66070(12) 0.30282(10) 0.0404(4) Uani 1 1 d . . . . .
O5 O -0.0737(2) 0.38444(15) 0.92990(11) 0.0670(6) Uani 1 1 d . . . . .
N1 N 0.55869(18) 0.63012(12) 0.46421(11) 0.0423(4) Uani 1 1 d . . . . .
H1A H 0.510932 0.616633 0.496656 0.051 Uiso 1 1 calc R . . . .
H1B H 0.571992 0.587181 0.439807 0.051 Uiso 1 1 calc R . . . .
F6 F 0.16107(18) 0.42155(16) 0.87802(12) 0.0902(7) Uani 1 1 d . . . . .
N2 N 0.40989(18) 0.77306(12) 0.48611(10) 0.0390(4) Uani 1 1 d . . . . .
H2A H 0.395735 0.736820 0.517759 0.047 Uiso 1 1 calc R . . . .
H2B H 0.472461 0.800789 0.504492 0.047 Uiso 1 1 calc R . . . .
O1 O 0.4160(2) 0.61110(19) 0.69682(13) 0.0831(8) Uani 1 1 d . . . . .
O4 O -0.1608(2) 0.41505(17) 0.81155(14) 0.0828(8) Uani 1 1 d . . . . .
F1 F 0.1500(2) 0.5523(2) 0.57799(15) 0.1170(10) Uani 1 1 d . . . . .
F5 F 0.0418(2) 0.51591(13) 0.8733(2) 0.1180(10) Uani 1 1 d . . . . .
C18 C 0.6741(2) 0.75064(15) 0.32259(13) 0.0415(5) Uani 1 1 d . . . . .
C27 C 0.2380(2) 0.76564(15) 0.31593(12) 0.0402(5) Uani 1 1 d . . . . .
C28 C 0.2069(2) 0.69192(16) 0.34885(12) 0.0411(5) Uani 1 1 d . . . . .
F4 F 0.0755(3) 0.4567(2) 0.77891(14) 0.1344(13) Uani 1 1 d . . . . .
C1 C 0.6716(2) 0.65473(14) 0.50093(13) 0.0415(5) Uani 1 1 d . . . . .
C22 C 0.6706(2) 0.82711(15) 0.42264(13) 0.0431(5) Uani 1 1 d . . . . .
H22 H 0.634808 0.840856 0.462782 0.052 Uiso 1 1 calc R . . . .
C3 C 0.3072(2) 0.82492(15) 0.47724(12) 0.0387(5) Uani 1 1 d . . . . .
C17 C 0.6127(2) 0.68909(16) 0.27850(13) 0.0440(5) Uani 1 1 d . . . . .
C19 C 0.7782(3) 0.78668(18) 0.30699(16) 0.0540(7) Uani 1 1 d . . . . .
H19 H 0.813985 0.771762 0.267165 0.065 Uiso 1 1 calc R . . . .
C12 C 0.3217(2) 0.90133(16) 0.45560(14) 0.0473(6) Uani 1 1 d . . . . .
H12 H 0.397102 0.919617 0.448054 0.057 Uiso 1 1 calc R . . . .
O6 O -0.0199(3) 0.30864(15) 0.83172(16) 0.0976(10) Uani 1 1 d . . . . .
C23 C 0.3923(2) 0.84984(14) 0.29549(13) 0.0436(5) Uani 1 1 d . . . . .
H23 H 0.473270 0.861944 0.300934 0.052 Uiso 1 1 calc R . . . .
C26 C 0.1565(2) 0.81318(18) 0.27658(15) 0.0516(6) Uani 1 1 d . . . . .
H26 H 0.076122 0.799543 0.270201 0.062 Uiso 1 1 calc R . . . .
C7 C 0.7772(2) 0.64260(18) 0.47047(16) 0.0535(6) Uani 1 1 d . . . . .
H7 H 0.775957 0.617116 0.427203 0.064 Uiso 1 1 calc R . . . .
C2 C 0.6742(3) 0.69261(17) 0.56490(14) 0.0506(6) Uani 1 1 d . . . . .
H2 H 0.603952 0.700232 0.585735 0.061 Uiso 1 1 calc R . . . .
C8 C 0.1954(2) 0.79783(17) 0.48938(14) 0.0469(6) Uani 1 1 d . . . . .
H8 H 0.185594 0.746649 0.504227 0.056 Uiso 1 1 calc R . . . .
C32 C 0.2789(3) 0.58458(17) 0.41481(15) 0.0537(7) Uani 1 1 d . . . . .
H32 H 0.342044 0.558786 0.440441 0.064 Uiso 1 1 calc R . . . .
C9 C 0.0985(3) 0.8475(2) 0.47925(16) 0.0587(7) Uani 1 1 d . . . . .
H9 H 0.023157 0.829680 0.487456 0.070 Uiso 1 1 calc R . . . .
C13 C 0.4492(3) 0.60607(18) 0.26428(16) 0.0556(7) Uani 1 1 d . . . . .
H13 H 0.380375 0.586324 0.280865 0.067 Uiso 1 1 calc R . . . .
C24 C 0.3151(3) 0.89919(17) 0.25617(15) 0.0536(6) Uani 1 1 d . . . . .
H24 H 0.343334 0.944225 0.236132 0.064 Uiso 1 1 calc R . . . .
C21 C 0.7741(2) 0.86490(18) 0.40945(16) 0.0526(6) Uani 1 1 d . . . . .
H21 H 0.806895 0.903596 0.439886 0.063 Uiso 1 1 calc R . . . .
C25 C 0.1954(3) 0.88089(18) 0.24693(16) 0.0567(7) Uani 1 1 d . . . . .
H25 H 0.141515 0.913751 0.221034 0.068 Uiso 1 1 calc R . . . .
C10 C 0.1127(3) 0.9234(2) 0.45705(17) 0.0624(8) Uani 1 1 d . . . . .
H10 H 0.046849 0.956398 0.450046 0.075 Uiso 1 1 calc R . . . .
C20 C 0.8283(3) 0.8443(2) 0.35029(17) 0.0604(7) Uani 1 1 d . . . . .
H20 H 0.897850 0.869273 0.340005 0.072 Uiso 1 1 calc R . . . .
C11 C 0.2241(3) 0.95027(18) 0.44527(16) 0.0578(7) Uani 1 1 d . . . . .
H11 H 0.233556 1.001449 0.430344 0.069 Uiso 1 1 calc R . . . .
C31 C 0.1681(3) 0.5491(2) 0.40679(16) 0.0635(8) Uani 1 1 d . . . . .
H31 H 0.157052 0.500256 0.426465 0.076 Uiso 1 1 calc R . . . .
C16 C 0.6500(3) 0.6627(2) 0.21554(17) 0.0631(8) Uani 1 1 d . . . . .
H16 H 0.719158 0.682681 0.199561 0.076 Uiso 1 1 calc R . . . .
C4 C 0.7824(3) 0.71947(19) 0.59831(17) 0.0605(7) Uani 1 1 d . . . . .
H4 H 0.784093 0.745902 0.641136 0.073 Uiso 1 1 calc R . . . .
C29 C 0.0936(2) 0.6587(2) 0.34015(15) 0.0562(7) Uani 1 1 d . . . . .
H29 H 0.030829 0.684973 0.314620 0.067 Uiso 1 1 calc R . . . .
C30 C 0.0749(3) 0.5871(2) 0.36942(17) 0.0662(9) Uani 1 1 d . . . . .
H30 H -0.000645 0.564509 0.363933 0.079 Uiso 1 1 calc R . . . .
C6 C 0.8837(3) 0.6687(2) 0.50493(19) 0.0658(8) Uani 1 1 d . . . . .
H6 H 0.954446 0.660039 0.484870 0.079 Uiso 1 1 calc R . . . .
O3 O 0.3716(4) 0.6364(3) 0.5739(2) 0.152(2) Uani 1 1 d . . . . .
C14 C 0.4820(3) 0.5783(2) 0.20169(18) 0.0684(9) Uani 1 1 d . . . . .
H14 H 0.435885 0.540711 0.176279 0.082 Uiso 1 1 calc R . . . .
C34 C 0.0596(3) 0.4472(2) 0.84536(17) 0.0611(7) Uani 1 1 d . . . . .
C15 C 0.5841(3) 0.6067(2) 0.17671(18) 0.0725(9) Uani 1 1 d . . . . .
H15 H 0.608162 0.588465 0.134375 0.087 Uiso 1 1 calc R . . . .
C5 C 0.8867(3) 0.7072(2) 0.5684(2) 0.0672(9) Uani 1 1 d . . . . .
H5 H 0.958983 0.724799 0.591048 0.081 Uiso 1 1 calc R . . . .
F1AA F 0.1615(6) 0.6088(7) 0.6744(6) 0.127(4) Uani 0.5 1 d . . P A 2
C33 C 0.2109(4) 0.5767(4) 0.6356(2) 0.1046(19) Uani 1 1 d . . . . .
O2 O 0.4018(4) 0.5125(3) 0.6117(3) 0.204(3) Uani 1 1 d . . . . .
F3 F 0.1695(8) 0.5593(7) 0.6890(5) 0.121(4) Uani 0.5 1 d . . P A 1
F2 F 0.1748(5) 0.6668(4) 0.6362(4) 0.0987(18) Uani 0.5 1 d . . P A 1
F0AA F 0.2215(6) 0.4916(5) 0.6741(3) 0.119(2) Uani 0.5 1 d . . P A 2

loop_
_atom_site_aniso_label
_atom_site_aniso_U_11
_atom_site_aniso_U_22
_atom_site_aniso_U_33
_atom_site_aniso_U_23
_atom_site_aniso_U_13
_atom_site_aniso_U_12
Ru1 0.03195(10) 0.03402(10) 0.03438(10) -0.00008(6) 0.00461(7) -0.00105(6)
S1 0.0462(3) 0.0542(4) 0.0466(3) -0.0059(3) 0.0092(3) -0.0007(3)
S2 0.0698(4) 0.0481(4) 0.0476(4) 0.0069(3) 0.0031(3) -0.0059(3)
N4 0.0330(9) 0.0382(10) 0.0378(10) 0.0038(8) 0.0047(7) 0.0017(7)
N6 0.0422(10) 0.0416(11) 0.0390(10) -0.0039(8) 0.0074(8) -0.0079(8)
N5 0.0366(10) 0.0384(10) 0.0334(9) -0.0022(7) 0.0030(7) 0.0010(7)
N3 0.0426(10) 0.0412(10) 0.0378(10) -0.0024(8) 0.0061(8) 0.0018(8)
O5 0.0716(14) 0.0801(15) 0.0505(11) 0.0115(10) 0.0113(10) -0.0022(12)
N1 0.0436(10) 0.0391(10) 0.0446(11) 0.0043(8) 0.0068(8) 0.0035(8)
F6 0.0561(11) 0.135(2) 0.0803(14) 0.0153(13) 0.0103(10) 0.0176(12)
N2 0.0386(10) 0.0432(10) 0.0355(10) -0.0011(8) 0.0060(8) 0.0005(8)
O1 0.0557(12) 0.127(2) 0.0657(14) -0.0318(15) 0.0019(11) -0.0094(14)
O4 0.0683(14) 0.103(2) 0.0729(15) 0.0248(14) -0.0111(12) -0.0122(13)
F1 0.0711(14) 0.183(3) 0.0929(17) -0.0284(18) -0.0101(12) -0.0395(17)
F5 0.0931(17) 0.0543(12) 0.207(3) -0.0128(16) 0.0179(19) -0.0117(12)
C18 0.0382(11) 0.0484(13) 0.0382(12) 0.0061(10) 0.0056(9) 0.0038(10)
C27 0.0368(11) 0.0480(13) 0.0353(11) -0.0073(10) 0.0019(9) 0.0000(10)
C28 0.0382(12) 0.0510(13) 0.0346(11) -0.0089(10) 0.0057(9) -0.0054(10)
F4 0.115(2) 0.217(4) 0.0703(15) 0.0577(19) 0.0065(14) -0.062(2)
C1 0.0408(12) 0.0388(12) 0.0450(13) 0.0084(10) 0.0043(10) 0.0081(10)
C22 0.0385(12) 0.0460(13) 0.0449(13) -0.0010(10) 0.0041(10) -0.0033(10)
C3 0.0384(11) 0.0457(13) 0.0328(11) -0.0050(9) 0.0068(9) 0.0024(10)
C17 0.0428(12) 0.0489(13) 0.0407(12) -0.0008(10) 0.0061(10) 0.0059(11)
C19 0.0453(14) 0.0692(19) 0.0495(15) 0.0040(13) 0.0140(12) -0.0049(12)
C12 0.0506(14) 0.0455(13) 0.0466(13) -0.0015(11) 0.0090(11) -0.0014(11)
O6 0.160(3) 0.0508(13) 0.0832(18) -0.0096(13) 0.0172(18) 0.0003(16)
C23 0.0452(13) 0.0421(13) 0.0424(12) 0.0029(10) 0.0000(10) -0.0029(10)
C26 0.0414(13) 0.0583(16) 0.0529(15) -0.0064(13) -0.0048(11) 0.0058(12)
C7 0.0502(14) 0.0573(16) 0.0545(15) 0.0028(13) 0.0119(12) 0.0097(12)
C2 0.0493(14) 0.0582(16) 0.0443(14) 0.0043(12) 0.0050(11) 0.0053(12)
C8 0.0435(13) 0.0528(15) 0.0457(14) 0.0006(11) 0.0104(11) -0.0025(11)
C32 0.0614(16) 0.0492(15) 0.0499(14) 0.0029(12) 0.0036(12) -0.0169(13)
C9 0.0407(13) 0.078(2) 0.0593(17) 0.0011(15) 0.0126(12) 0.0026(13)
C13 0.0575(16) 0.0569(16) 0.0534(15) -0.0159(13) 0.0099(13) -0.0066(13)
C24 0.0644(17) 0.0442(14) 0.0500(15) 0.0043(11) -0.0048(12) -0.0003(12)
C21 0.0433(13) 0.0561(16) 0.0580(16) -0.0024(13) 0.0037(11) -0.0107(12)
C25 0.0576(16) 0.0537(16) 0.0548(16) 0.0011(13) -0.0130(13) 0.0113(13)
C10 0.0564(17) 0.070(2) 0.0616(18) -0.0013(15) 0.0083(14) 0.0222(15)
C20 0.0437(14) 0.074(2) 0.0643(18) 0.0038(15) 0.0116(13) -0.0165(14)
C11 0.0705(19) 0.0471(15) 0.0558(16) 0.0019(12) 0.0061(14) 0.0099(13)
C31 0.075(2) 0.0639(18) 0.0523(16) 0.0023(14) 0.0080(14) -0.0299(16)
C16 0.0556(16) 0.081(2) 0.0550(17) -0.0138(15) 0.0187(13) -0.0021(15)
C4 0.0634(18) 0.0667(19) 0.0497(16) 0.0021(13) -0.0021(13) 0.0005(14)
C29 0.0418(13) 0.078(2) 0.0485(15) -0.0063(13) 0.0040(11) -0.0137(13)
C30 0.0558(17) 0.089(2) 0.0550(16) -0.0052(16) 0.0092(13) -0.0369(17)
C6 0.0427(14) 0.080(2) 0.076(2) 0.0079(17) 0.0128(14) 0.0070(14)
O3 0.137(3) 0.201(4) 0.111(3) 0.087(3) -0.016(2) -0.087(3)
C14 0.0686(19) 0.076(2) 0.0612(18) -0.0276(16) 0.0085(15) -0.0071(16)
C34 0.0565(16) 0.0658(19) 0.0615(18) 0.0143(15) 0.0092(14) 0.0037(14)
C15 0.075(2) 0.091(2) 0.0539(17) -0.0256(17) 0.0186(15) 0.0013(19)
C5 0.0482(16) 0.081(2) 0.070(2) 0.0103(17) -0.0057(14) -0.0067(15)
F1AA 0.056(3) 0.181(10) 0.146(9) -0.083(8) 0.017(5) 0.013(6)
C33 0.060(2) 0.195(6) 0.061(2) -0.030(3) 0.0154(18) -0.047(3)
O2 0.162(4) 0.146(4) 0.284(7) -0.147(4) -0.070(4) 0.083(3)
F3 0.095(5) 0.173(9) 0.105(5) 0.023(7) 0.058(4) -0.034(6)
F2 0.075(3) 0.088(4) 0.133(5) -0.006(3) 0.009(3) 0.037(3)
F0AA 0.122(5) 0.133(5) 0.106(4) 0.032(4) 0.035(3) -0.065(4)

loop_
_atom_type_symbol
_atom_type_description
_atom_type_scat_dispersion_real
_atom_type_scat_dispersion_imag
_atom_type_scat_source
C C 0.0181 0.0091 'International Tables Vol C Tables 4.2.6.8 and 6.1.1.4'
H H 0.0000 0.0000 'International Tables Vol C Tables 4.2.6.8 and 6.1.1.4'
F F 0.0727 0.0534 'International Tables Vol C Tables 4.2.6.8 and 6.1.1.4'
N N 0.0311 0.0180 'International Tables Vol C Tables 4.2.6.8 and 6.1.1.4'
O O 0.0492 0.0322 'International Tables Vol C Tables 4.2.6.8 and 6.1.1.4'
Ru Ru 0.0552 3.2960 'International Tables Vol C Tables 4.2.6.8 and 6.1.1.4'
S S 0.3331 0.5567 'International Tables Vol C Tables 4.2.6.8 and 6.1.1.4'

loop_
_geom_angle_atom_site_label_1
_geom_angle_atom_site_label_2
_geom_angle_atom_site_label_3
_geom_angle
_geom_angle_site_symmetry_1
_geom_angle_site_symmetry_3
_geom_angle_publ_flag
N4 Ru1 N1 89.73(7) . . n
N4 Ru1 N2 99.05(8) . . n
N6 Ru1 N4 171.81(8) . . n
N6 Ru1 N1 95.70(8) . . n
N6 Ru1 N2 87.40(8) . . n
N5 Ru1 N4 95.57(8) . . n
N5 Ru1 N6 79.10(8) . . y
N5 Ru1 N3 87.71(8) . . n
N5 Ru1 N1 174.64(8) . . n
N5 Ru1 N2 91.72(8) . . n
N3 Ru1 N4 78.83(8) . . y
N3 Ru1 N6 94.64(8) . . n
N3 Ru1 N1 94.07(8) . . n
N3 Ru1 N2 177.74(8) . . n
N1 Ru1 N2 86.69(8) . . y
O1 S1 C33 105.61(17) . . n
O3 S1 O1 117.6(2) . . n
O3 S1 C33 102.4(3) . . n
O2 S1 O1 115.0(3) . . n
O2 S1 O3 110.1(4) . . n
O2 S1 C33 104.3(3) . . n
O5 S2 C34 102.62(15) . . n
O4 S2 O5 115.23(16) . . n
O4 S2 O6 116.13(19) . . n
O4 S2 C34 103.73(15) . . n
O6 S2 O5 114.01(16) . . n
O6 S2 C34 102.50(19) . . n
C18 N4 Ru1 114.85(16) . . n
C22 N4 Ru1 127.06(16) . . n
C22 N4 C18 118.1(2) . . n
C28 N6 Ru1 114.83(16) . . n
C32 N6 Ru1 126.60(19) . . n
C32 N6 C28 118.5(2) . . n
C27 N5 Ru1 115.81(16) . . n
C23 N5 Ru1 125.42(17) . . n
C23 N5 C27 118.7(2) . . n
C17 N3 Ru1 116.31(17) . . n
C13 N3 Ru1 125.05(18) . . n
C13 N3 C17 118.4(2) . . n
C1 N1 Ru1 118.33(15) . . y
C3 N2 Ru1 117.53(14) . . n
N4 C18 C17 115.0(2) . . n
N4 C18 C19 121.3(2) . . n
C19 C18 C17 123.7(2) . . n
N5 C27 C28 114.9(2) . . n
N5 C27 C26 120.9(2) . . n
C26 C27 C28 124.2(2) . . n
N6 C28 C27 115.2(2) . . n
N6 C28 C29 120.9(3) . . n
C29 C28 C27 123.8(3) . . n
C7 C1 N1 120.1(2) . . n
C2 C1 N1 120.0(2) . . y
C2 C1 C7 119.9(3) . . n
N4 C22 C21 122.9(2) . . n
C12 C3 N2 119.6(2) . . n
C8 C3 N2 120.2(2) . . n
C8 C3 C12 120.2(2) . . n
N3 C17 C18 114.9(2) . . n
N3 C17 C16 121.1(3) . . n
C16 C17 C18 124.0(3) . . n
C20 C19 C18 119.8(3) . . n
C11 C12 C3 119.9(3) . . n
N5 C23 C24 122.6(2) . . n
C25 C26 C27 119.5(3) . . n
C6 C7 C1 119.5(3) . . n
C1 C2 C4 119.7(3) . . n
C9 C8 C3 119.3(3) . . n
N6 C32 C31 122.4(3) . . n
C10 C9 C8 120.5(3) . . n
N3 C13 C14 122.7(3) . . n
C23 C24 C25 119.0(3) . . n
C22 C21 C20 118.9(3) . . n
C24 C25 C26 119.2(3) . . n
C11 C10 C9 120.0(3) . . n
C19 C20 C21 119.0(3) . . n
C10 C11 C12 120.0(3) . . n
C30 C31 C32 119.0(3) . . n
C15 C16 C17 119.7(3) . . n
C5 C4 C2 120.4(3) . . n
C30 C29 C28 119.6(3) . . n
C31 C30 C29 119.5(3) . . n
C5 C6 C7 120.9(3) . . n
C13 C14 C15 119.2(3) . . n
F6 C34 S2 112.3(2) . . n
F5 C34 S2 111.3(2) . . n
F5 C34 F6 105.6(3) . . n
F4 C34 S2 111.1(3) . . n
F4 C34 F6 107.3(3) . . n
F4 C34 F5 108.9(3) . . n
C14 C15 C16 118.8(3) . . n
C6 C5 C4 119.6(3) . . n
F1 C33 S1 114.5(3) . . n
F1 C33 F2 101.8(5) . . n
F1 C33 F0AA 95.7(5) . . n
F1AA C33 S1 124.2(5) . . n
F1AA C33 F1 117.4(6) . . n
F1AA C33 F0AA 99.3(8) . . n
F3 C33 S1 123.1(6) . . n
F3 C33 F1 114.6(6) . . n
F3 C33 F2 96.4(7) . . n
F2 C33 S1 99.9(3) . . n
F0AA C33 S1 94.4(4) . . n

loop_
_geom_bond_atom_site_label_1
_geom_bond_atom_site_label_2
_geom_bond_distance
_geom_bond_site_symmetry_2
_geom_bond_publ_flag
Ru1 N4 2.0794(19) . y
Ru1 N6 2.067(2) . y
Ru1 N5 2.0398(19) . y
Ru1 N3 2.044(2) . y
Ru1 N1 2.195(2) . y
Ru1 N2 2.2009(19) . y
S1 O1 1.400(2) . n
S1 O3 1.382(3) . n
S1 C33 1.780(4) . n
S1 O2 1.366(3) . n
S2 O5 1.438(2) . n
S2 O4 1.424(3) . n
S2 O6 1.426(3) . n
S2 C34 1.814(3) . n
N4 C18 1.360(3) . n
N4 C22 1.336(3) . n
N6 C28 1.357(3) . n
N6 C32 1.345(3) . n
N5 C27 1.358(3) . n
N5 C23 1.339(3) . n
N3 C17 1.355(3) . n
N3 C13 1.344(3) . n
N1 C1 1.448(3) . y
F6 C34 1.318(4) . n
N2 C3 1.453(3) . y
F1 C33 1.300(4) . n
F5 C34 1.313(4) . n
C18 C17 1.473(4) . n
C18 C19 1.384(4) . n
C27 C28 1.466(4) . n
C27 C26 1.385(4) . n
C28 C29 1.390(4) . n
F4 C34 1.305(4) . n
C1 C7 1.391(4) . n
C1 C2 1.376(4) . y
C22 C21 1.378(4) . n
C3 C12 1.385(4) . n
C3 C8 1.383(4) . n
C17 C16 1.385(4) . n
C19 C20 1.368(4) . n
C12 C11 1.379(4) . n
C23 C24 1.375(4) . n
C26 C25 1.380(4) . n
C7 C6 1.379(4) . n
C2 C4 1.392(4) . n
C8 C9 1.380(4) . n
C32 C31 1.381(4) . n
C9 C10 1.379(5) . n
C13 C14 1.367(4) . n
C24 C25 1.376(4) . n
C21 C20 1.380(4) . n
C10 C11 1.376(5) . n
C31 C30 1.369(5) . n
C16 C15 1.378(5) . n
C4 C5 1.373(5) . n
C29 C30 1.371(5) . n
C6 C5 1.373(5) . n
C14 C15 1.377(5) . n
F1AA C33 1.113(8) . n
C33 F3 1.197(8) . n
C33 F2 1.594(9) . n
C33 F0AA 1.628(10) . n
